data_4003861
loop_
_publ_author_name
'Calder\'on-Cueva, Mario'
'Peng, Wanyue'
'Clarke, Samantha M.'
'Ding, Jingxuan'
'Brugman, Benjamin L.'
'Levental, Gill'
'Balodhi, Ashiwini'
'Rylko, Megan'
'Delaire, Olivier'
'Walsh, James P. S.'
'Dorfman, Susannah M.'
'Zevalkink, Alexandra'

_publ_section_title
;
 Anisotropic Structural Collapse of Mg3Sb2 and Mg3Bi2 at High Pressure
;
_journal_issue 2
_journal_name_full 'Chemistry of Materials'
_journal_page_first 567
_journal_page_last 573
_journal_paper_doi 10.1021/acs.chemmater.0c03678
_journal_volume 33
_journal_year 2021
_chemical_formula_moiety 'Mg3 Sb2'
_chemical_formula_sum 'Mg3 Sb2'
_chemical_formula_weight 316.43
_space_group_crystal_system trigonal
_space_group_IT_number 164
_space_group_name_Hall '-P 3 2"'
_space_group_name_H-M_alt 'P -3 m 1'
_atom_sites_solution_primary heavy
_audit_creation_date 2020-11-30
_audit_creation_method
;
Olex2 1.3
(compiled 2020.07.31 svn.rc2a77460 for OlexSys, GUI svn.r6145)
;
_audit_update_record
;
2020-11-30 # Formatted by publCIF

;
_cell_angle_alpha 90
_cell_angle_beta 90
_cell_angle_gamma 120
_cell_formula_units_Z 1
_cell_length_a 4.5636(11)
_cell_length_b 4.5636(11)
_cell_length_c 7.228(2)
_cell_measurement_reflns_used 820
_cell_measurement_temperature 298.15
_cell_measurement_theta_max 15.51
_cell_measurement_theta_min 3.14
_cell_volume 130.37(6)
_computing_molecular_graphics 'Olex2 1.3 (Dolomanov et al., 2009)'
_computing_publication_material 'Olex2 1.3 (Dolomanov et al., 2009)'
_computing_structure_refinement 'XL  (Sheldrick, 2008)'
_computing_structure_solution 'XS  (Sheldrick, 2008)'
_diffrn_ambient_pressure 101325
_diffrn_ambient_temperature 298.15
_diffrn_measured_fraction_theta_full 0.852
_diffrn_measured_fraction_theta_max 0.789
_diffrn_measurement_device_type 'Pilatus 1M'
_diffrn_measurement_method '\f and \w scans'
_diffrn_radiation_type synchrotron
_diffrn_radiation_wavelength 0.4335
_diffrn_reflns_av_R_equivalents 0.0465
_diffrn_reflns_av_unetI/netI 0.0228
_diffrn_reflns_Laue_measured_fraction_full 0.852
_diffrn_reflns_Laue_measured_fraction_max 0.789
_diffrn_reflns_limit_h_max 4
_diffrn_reflns_limit_h_min -4
_diffrn_reflns_limit_k_max 5
_diffrn_reflns_limit_k_min -5
_diffrn_reflns_limit_l_max 7
_diffrn_reflns_limit_l_min -7
_diffrn_reflns_number 947
_diffrn_reflns_point_group_measured_fraction_full 0.852
_diffrn_reflns_point_group_measured_fraction_max 0.789
_diffrn_reflns_theta_full 15.076
_diffrn_reflns_theta_max 15.513
_diffrn_reflns_theta_min 1.718
_diffrn_source synchrotron
_diffrn_source_current 0.0
_diffrn_source_power 0.0
_diffrn_source_voltage 0.0
_diffrn_standards_number 0
_exptl_absorpt_coefficient_mu 2.801
_exptl_absorpt_correction_T_max 0.7439
_exptl_absorpt_correction_T_min 0.5815
_exptl_absorpt_correction_type multi-scan
_exptl_absorpt_process_details
;
SADABS-2016/2 (Bruker,2016/2) was used for absorption correction.
wR2(int) was 0.1206 before and 0.0632 after correction.
The Ratio of minimum to maximum transmission is 0.7817.
The \l/2 correction factor is Not present.
;
_exptl_crystal_colour 'metallic dark grey'
_exptl_crystal_colour_lustre metallic
_exptl_crystal_colour_modifier dark
_exptl_crystal_colour_primary grey
_exptl_crystal_density_diffrn 4.030
_exptl_crystal_description hexagonal
_exptl_crystal_F_000 138
_exptl_crystal_preparation 'Directional flux growth'
_exptl_crystal_recrystallization_method 'Chemical vapor transpor'
_exptl_crystal_size_max 0.04
_exptl_crystal_size_mid 0.04
_exptl_crystal_size_min 0.007
_refine_diff_density_max 0.425
_refine_diff_density_min -0.617
_refine_diff_density_rms 0.160
_refine_ls_extinction_method none
_refine_ls_goodness_of_fit_ref 1.182
_refine_ls_hydrogen_treatment undef
_refine_ls_matrix_type full
_refine_ls_number_parameters 9
_refine_ls_number_reflns 101
_refine_ls_number_restraints 0
_refine_ls_restrained_S_all 1.182
_refine_ls_R_factor_all 0.0152
_refine_ls_R_factor_gt 0.0152
_refine_ls_shift/su_max 0.000
_refine_ls_shift/su_mean 0.000
_refine_ls_structure_factor_coef Fsqd
_refine_ls_weighting_details 'w=1/[\s^2^(Fo^2^)+(0.0152P)^2^] where P=(Fo^2^+2Fc^2^)/3'
_refine_ls_weighting_scheme calc
_refine_ls_wR_factor_gt 0.0323
_refine_ls_wR_factor_ref 0.0323
_reflns_Friedel_coverage 0.000
_reflns_number_gt 101
_reflns_number_total 101
_reflns_threshold_expression 'I > 2\s(I)'
_cod_data_source_file cm0c03678_si_001.cif
_cod_data_source_block Mg3Sb2_AP_0.00GPa
_cod_original_cell_volume 130.37(7)
_cod_database_code 4003861
_shelx_shelxl_version_number 2018/3
_shelx_space_group_comment
;
The symmetry employed for this shelxl refinement is uniquely defined
by the following loop, which should always be used as a source of
symmetry information in preference to the above space-group names.
They are only intended as comments.
;
_shelx_estimated_absorpt_t_max 0.981
_shelx_estimated_absorpt_t_min 0.896
_olex2_refinement_description
;
;
_olex2_submission_special_instructions 'No special instructions were received'

loop_
_space_group_symop_operation_xyz
'x, y, z'
'-y, x-y, z'
'-x+y, -x, z'
'x-y, -y, -z'
'-x, -x+y, -z'
'y, x, -z'
'-x, -y, -z'
'y, -x+y, -z'
'x-y, x, -z'
'-x+y, y, z'
'x, x-y, z'
'-y, -x, z'

loop_
_atom_site_label
_atom_site_type_symbol
_atom_site_fract_x
_atom_site_fract_y
_atom_site_fract_z
_atom_site_U_iso_or_equiv
_atom_site_adp_type
_atom_site_occupancy
_atom_site_site_symmetry_order
_atom_site_calc_flag
_atom_site_refinement_flags_posn
_atom_site_refinement_flags_adp
_atom_site_refinement_flags_occupancy
_atom_site_disorder_assembly
_atom_site_disorder_group
Sb1 Sb 0.333333 0.666667 0.72848(4) 0.0118(3) Uani 1 6 d S T P . .
Mg2 Mg 0.666667 0.333333 0.8651(2) 0.0156(5) Uani 1 6 d S T P . .
Mg3 Mg 0.000000 1.000000 0.500000 0.0227(8) Uani 1 12 d S T P . .

loop_
_atom_site_aniso_label
_atom_site_aniso_U_11
_atom_site_aniso_U_22
_atom_site_aniso_U_33
_atom_site_aniso_U_23
_atom_site_aniso_U_13
_atom_site_aniso_U_12
Sb1 0.0128(3) 0.0128(3) 0.0097(4) 0.000 0.000 0.00640(13)
Mg2 0.0159(6) 0.0159(6) 0.0148(15) 0.000 0.000 0.0080(3)
Mg3 0.0239(8) 0.0239(8) 0.020(2) 0.000 0.000 0.0119(4)

loop_
_atom_type_symbol
_atom_type_description
_atom_type_scat_dispersion_real
_atom_type_scat_dispersion_imag
_atom_type_scat_source
Mg Mg 0.0174 0.0133 'International Tables Vol C Tables 4.2.6.8 and 6.1.1.4'
Sb Sb -2.2740 0.6185 'International Tables Vol C Tables 4.2.6.8 and 6.1.1.4'

loop_
_geom_angle_atom_site_label_1
_geom_angle_atom_site_label_2
_geom_angle_atom_site_label_3
_geom_angle
_geom_angle_site_symmetry_1
_geom_angle_site_symmetry_3
_geom_angle_publ_flag
Mg2 Sb1 Mg2 108.38(4) 1_565 1_455 ?
Mg2 Sb1 Mg2 108.38(4) 1_565 . ?
Mg2 Sb1 Mg2 108.38(4) 1_455 . ?
Mg2 Sb1 Mg2 69.46(4) 1_565 7_667 ?
Mg2 Sb1 Mg2 69.46(4) 1_455 7_667 ?
Mg2 Sb1 Mg2 69.46(4) . 7_667 ?
Mg2 Sb1 Mg3 77.86(2) 1_565 . ?
Mg2 Sb1 Mg3 77.85(2) 1_565 1_655 ?
Mg2 Sb1 Mg3 168.46(4) 1_455 1_655 ?
Mg2 Sb1 Mg3 77.86(2) . 1_655 ?
Mg2 Sb1 Mg3 168.46(4) . . ?
Mg2 Sb1 Mg3 77.86(2) 1_455 . ?
Mg2 Sb1 Mg3 122.079(11) 7_667 . ?
Mg2 Sb1 Mg3 77.86(2) . 1_545 ?
Mg2 Sb1 Mg3 77.85(2) 1_455 1_545 ?
Mg2 Sb1 Mg3 122.080(11) 7_667 1_655 ?
Mg2 Sb1 Mg3 122.080(11) 7_667 1_545 ?
Mg2 Sb1 Mg3 168.46(4) 1_565 1_545 ?
Mg3 Sb1 Mg3 94.411(14) . 1_655 ?
Mg3 Sb1 Mg3 94.411(14) 1_545 1_655 ?
Mg3 Sb1 Mg3 94.411(15) . 1_545 ?
Sb1 Mg2 Sb1 110.54(4) 1_545 7_667 ?
Sb1 Mg2 Sb1 108.38(4) 1_545 1_655 ?
Sb1 Mg2 Sb1 108.38(4) 1_545 . ?
Sb1 Mg2 Sb1 108.38(4) 1_655 . ?
Sb1 Mg2 Sb1 110.54(4) 1_655 7_667 ?
Sb1 Mg2 Sb1 110.54(4) . 7_667 ?
Sb1 Mg2 Mg2 57.06(2) 1_545 7_657 ?
Sb1 Mg2 Mg2 125.808(18) 1_655 7_667 ?
Sb1 Mg2 Mg2 57.05(2) . 7_667 ?
Sb1 Mg2 Mg2 125.808(18) . 7_657 ?
Sb1 Mg2 Mg2 125.809(18) 1_545 7_767 ?
Sb1 Mg2 Mg2 53.48(5) 7_667 7_767 ?
Sb1 Mg2 Mg2 125.808(18) . 7_767 ?
Sb1 Mg2 Mg2 53.49(5) 7_667 7_667 ?
Sb1 Mg2 Mg2 125.809(18) 1_655 7_657 ?
Sb1 Mg2 Mg2 125.808(18) 1_545 7_667 ?
Sb1 Mg2 Mg2 53.48(5) 7_667 7_657 ?
Sb1 Mg2 Mg2 57.06(2) 1_655 7_767 ?
Mg2 Mg2 Mg2 88.22(7) 7_767 7_657 ?
Mg2 Mg2 Mg2 88.22(7) 7_767 7_667 ?
Mg2 Mg2 Mg2 88.22(7) 7_657 7_667 ?
Sb1 Mg3 Sb1 94.411(15) . 1_455 ?
Sb1 Mg3 Sb1 94.411(14) 1_565 1_455 ?
Sb1 Mg3 Sb1 94.411(15) 7_576 7_676 ?
Sb1 Mg3 Sb1 180.0 7_576 . ?
Sb1 Mg3 Sb1 85.589(14) 7_576 1_565 ?
Sb1 Mg3 Sb1 94.411(14) 7_566 7_676 ?
Sb1 Mg3 Sb1 85.589(14) . 7_566 ?
Sb1 Mg3 Sb1 180.0 7_676 1_455 ?
Sb1 Mg3 Sb1 180.0 7_566 1_565 ?
Sb1 Mg3 Sb1 85.589(14) 7_566 1_455 ?
Sb1 Mg3 Sb1 94.411(14) . 1_565 ?
Sb1 Mg3 Sb1 85.589(14) 1_565 7_676 ?
Sb1 Mg3 Sb1 85.589(15) 7_576 1_455 ?
Sb1 Mg3 Sb1 94.411(15) 7_576 7_566 ?
Sb1 Mg3 Sb1 85.589(15) . 7_676 ?

loop_
_geom_bond_atom_site_label_1
_geom_bond_atom_site_label_2
_geom_bond_distance
_geom_bond_site_symmetry_2
_geom_bond_publ_flag
Sb1 Mg2 2.8137(9) 1_565 ?
Sb1 Mg2 2.938(2) 7_667 ?
Sb1 Mg2 2.8137(9) 1_455 ?
Sb1 Mg2 2.8137(9) . ?
Sb1 Mg3 3.1096(6) 1_545 ?
Sb1 Mg3 3.1096(6) 1_655 ?
Sb1 Mg3 3.1096(6) . ?
Mg2 Mg2 3.278(2) 7_767 ?
Mg2 Mg2 3.278(2) 7_657 ?
Mg2 Mg2 3.278(2) 7_667 ?
